data_2010616
loop_
_publ_author_name
'Brisse, Fran\,cois'
'Atfani, Mohamed'
'Bergeron, Jean-Yves'
'B\'elanger-Gari\'epy, Francine'
'Armand, Michel'

_publ_section_title
;
 <i>N</i>,<i>N</i>'-Dimethyl-1,4-dithiine-1,2:4,5-tetracarboximide and
 <i>N</i>,<i>N</i>'-dimethyl-1,4-diselenine-1,2:4,5-tetracarboximide
;
_journal_issue 2
_journal_name_full 'Acta Crystallographica Section C'
_journal_page_first 190
_journal_page_last 192
_journal_paper_doi 10.1107/S0108270199010100
_journal_volume 56
_journal_year 2000
_chemical_formula_moiety 'C10 H6 N2 O4 S2'
_chemical_formula_sum 'C10 H6 N2 O4 S2'
_chemical_formula_weight 282.288
_chemical_name_systematic
;
 ?
;
_space_group_IT_number 14
_symmetry_cell_setting monoclinic
_symmetry_space_group_name_Hall '-P 2yn'
_symmetry_space_group_name_H-M 'P 1 21/n 1'
_audit_creation_method 'SHELXL96 (Sheldrick, 1996)'
_cell_angle_alpha 90.00
_cell_angle_beta 95.40(3)
_cell_angle_gamma 90.00
_cell_formula_units_Z 2
_cell_length_a 8.905(3)
_cell_length_b 5.3010(10)
_cell_length_c 12.035(3)
_cell_measurement_reflns_used 25
_cell_measurement_temperature 293(2)
_cell_measurement_theta_max 25
_cell_measurement_theta_min 20
_cell_volume 565.6(3)
_computing_cell_refinement 'CAD-4 Software'
_computing_data_collection 'CAD-4 Software (Enraf-Nonius, 1989)'
_computing_data_reduction 'NRC-2 and NRC-2A (Ahmed et al., 1973)'
_computing_molecular_graphics 'ORTEPII (Johnson, 1976) in NRCVAX'
_computing_publication_material 'NRCVAX  and SHELXL96'
_computing_structure_refinement 'NRCVAX (Gabe et al., 1989) and SHELXL96 (Sheldrick, 1996)'
_computing_structure_solution 'SHELXS96 (Sheldrick, 1990)'
_diffrn_ambient_temperature 293(2)
_diffrn_measurement_device_type 'Nonius CAD-4'
_diffrn_measurement_method \w/2\q
_diffrn_radiation_monochromator graphite
_diffrn_radiation_source 'normal-focus xray tube'
_diffrn_radiation_type CuK\a
_diffrn_radiation_wavelength 1.54056
_diffrn_reflns_av_R_equivalents .017
_diffrn_reflns_av_sigmaI/netI .0208
_diffrn_reflns_limit_h_max 10
_diffrn_reflns_limit_h_min -10
_diffrn_reflns_limit_k_max 6
_diffrn_reflns_limit_k_min -6
_diffrn_reflns_limit_l_max 14
_diffrn_reflns_limit_l_min -14
_diffrn_reflns_number 3926
_diffrn_reflns_theta_max 69.81
_diffrn_reflns_theta_min 5.92
_diffrn_standards_decay_% 'no decay, variation 0.6%'
_diffrn_standards_interval_time 60
_diffrn_standards_number 5
_exptl_absorpt_coefficient_mu 4.387
_exptl_absorpt_correction_T_max .756
_exptl_absorpt_correction_T_min .347
_exptl_absorpt_correction_type integration
_exptl_absorpt_process_details '(ABSORP in NRCVAX; Gabe et al, 1989)'
_exptl_crystal_colour 'dark blue--green'
_exptl_crystal_density_diffrn 1.658
_exptl_crystal_density_method 'not measured'
_exptl_crystal_description needle
_exptl_crystal_F_000 288.0
_exptl_crystal_size_max .72
_exptl_crystal_size_mid .13
_exptl_crystal_size_min .07
_refine_diff_density_max .258
_refine_diff_density_min -.237
_refine_ls_extinction_coef .0213(19)
_refine_ls_extinction_method 'SHELXL96 (Sheldrick, 1996)'
_refine_ls_goodness_of_fit_all 1.093
_refine_ls_goodness_of_fit_ref 1.140
_refine_ls_hydrogen_treatment constr
_refine_ls_matrix_type full
_refine_ls_number_parameters 84
_refine_ls_number_reflns 1071
_refine_ls_number_restraints 0
_refine_ls_restrained_S_all 1.093
_refine_ls_restrained_S_obs 1.140
_refine_ls_R_factor_all .033
_refine_ls_R_factor_gt .030
_refine_ls_shift/su_max .001
_refine_ls_shift/su_mean .000
_refine_ls_structure_factor_coef Fsqd
_refine_ls_weighting_details 'w = 1/[\s^2^(Fo^2^)+(0.0587P)^2^+0.0395P] where P=(Fo^2^+2Fc^2^)/3'
_refine_ls_weighting_scheme calc
_refine_ls_wR_factor_all .090
_refine_ls_wR_factor_ref .088
_reflns_number_gt 954
_reflns_number_total 1071
_reflns_threshold_expression I>2\s(I)
_cod_data_source_file fg1563.cif
_cod_data_source_block I
_cod_depositor_comments
;
The following automatic conversions were performed:
'_symmetry_cell_setting' value 'Monoclinic' changed to 'monoclinic'
according to '/home/saulius/struct/CIF-dictionaries/cif_core.dic'
dictionary named 'cif_core.dic' version 2.4.1 from 2010-06-29.

Automatic conversion script
Id: cif_fix_enum 1527 2010-12-29 10:47:43Z saulius 

The following automatic conversions were performed:

'_symmetry_cell_setting' value 'Monoclinic' changed to 'monoclinic'
according to /home/saulius/struct/CIF-dictionaries/cif_core.dic
dictionary named 'cif_core.dic' version 2.4.1 from 2010-06-29.

Automatic conversion script
Id: cif_fix_values 1715 2011-07-08 13:25:40Z adriana 
;
_cod_original_sg_symbol_H-M 'P 21/n'
_cod_database_code 2010616

loop_
_symmetry_equiv_pos_as_xyz
'x, y, z'
'-x+1/2, y+1/2, -z+1/2'
'-x, -y, -z'
'x-1/2, -y-1/2, z-1/2'

loop_
_atom_site_label
_atom_site_fract_x
_atom_site_fract_y
_atom_site_fract_z
_atom_site_U_iso_or_equiv
_atom_site_adp_type
_atom_site_calc_flag
_atom_site_refinement_flags
_atom_site_occupancy
_atom_site_disorder_group
_atom_site_type_symbol
S1 .13227(5) .24707(8) -.03405(3) .0405(2) Uani d . 1 . S
O3 .13989(16) .1201(3) -.28970(12) .0554(4) Uani d . 1 . O
O5 -.17507(15) -.5080(3) -.19908(12) .0509(4) Uani d . 1 . O
N4 -.01616(17) -.2247(3) -.27447(13) .0430(4) Uani d . 1 . N
C2 .04253(18) .0077(3) -.11467(14) .0361(4) Uani d . 1 . C
C3 .06608(19) -.0154(4) -.23578(15) .0406(4) Uani d . 1 . C
C4 -.0334(3) -.3094(5) -.38962(16) .0599(6) Uani d . 1 . C
C5 -.09333(19) -.3266(4) -.19146(15) .0394(4) Uani d . 1 . C
C6 -.05317(18) -.1718(3) -.08879(14) .0359(4) Uani d . 1 . C
H4A -.1294 -.2552 -.4244 .090 Uiso calc R 1 . H
H4B -.0278 -.4902 -.3918 .090 Uiso calc R 1 . H
H4C .0457 -.2389 -.4289 .090 Uiso calc R 1 . H

loop_
_atom_site_aniso_label
_atom_site_aniso_U_11
_atom_site_aniso_U_22
_atom_site_aniso_U_33
_atom_site_aniso_U_12
_atom_site_aniso_U_13
_atom_site_aniso_U_23
S1 .0436(3) .0342(3) .0442(3) -.00843(16) .00654(19) -.00373(17)
O3 .0603(8) .0546(9) .0539(8) -.0087(7) .0189(7) -.0019(7)
O5 .0516(7) .0426(8) .0573(8) -.0111(6) -.0015(6) -.0091(6)
N4 .0431(8) .0456(9) .0406(8) -.0024(6) .0049(6) -.0105(7)
C2 .0357(8) .0322(8) .0402(9) .0020(7) .0024(7) -.0027(7)
C3 .0384(9) .0391(10) .0447(9) .0041(7) .0059(7) -.0029(8)
C4 .0654(13) .0711(15) .0443(11) -.0066(12) .0107(9) -.0196(10)
C5 .0367(9) .0347(9) .0460(10) .0022(7) -.0006(7) -.0061(8)
C6 .0357(8) .0303(8) .0410(9) .0007(7) .0007(6) -.0029(7)

loop_
_atom_type_symbol
_atom_type_description
_atom_type_scat_dispersion_real
_atom_type_scat_dispersion_imag
_atom_type_scat_source
S S .3331 .5567 'International Tables Vol C Tables 4.2.6.8 and 6.1.1.4'
O O .0492 .0322 'International Tables Vol C Tables 4.2.6.8 and 6.1.1.4'
N N .0311 .0180 'International Tables Vol C Tables 4.2.6.8 and 6.1.1.4'
C C .0181 .0091 'International Tables Vol C Tables 4.2.6.8 and 6.1.1.4'
H H .0000 .0000 'International Tables Vol C Tables 4.2.6.8 and 6.1.1.4'

loop_
_geom_angle_atom_site_label_1
_geom_angle_atom_site_label_2
_geom_angle_atom_site_label_3
_geom_angle_site_symmetry_1
_geom_angle_site_symmetry_3
_geom_angle
_geom_angle_publ_flag
C6 S1 C2 3 . 96.0(8) y
C6 C2 C3 . . 108.7(2) y
C3 C2 S1 . . 120.20(10) y
C6 C2 S1 . . 131.2(2) y
O3 C3 N4 . . 126.5(2) y
O3 C3 C2 . . 127.6(2) y
N4 C3 C2 . . 105.9(2) y
C3 N4 C4 . . 125.0(2) y
C5 N4 C3 . . 110.8(2) y
C5 N4 C4 . . 123.9(2) y
N4 C4 H4A . . 109.5 ?
N4 C4 H4B . . 109.5 ?
H4A C4 H4B . . 109.5 ?
N4 C4 H4C . . 109.5 ?
H4A C4 H4C . . 109.5 ?
H4B C4 H4C . . 109.5 ?
O5 C5 N4 . . 126.7(2) y
O5 C5 C6 . . 126.6(2) y
N4 C5 C6 . . 106.7(2) y
C2 C6 C5 . . 107.8(2) y
C2 C6 S1 . 3 132.8(2) y
C5 C6 S1 . 3 119.3(2) y

loop_
_geom_bond_atom_site_label_1
_geom_bond_atom_site_label_2
_geom_bond_site_symmetry_2
_geom_bond_distance
_geom_bond_publ_flag
S1 C2 . 1.7447(17) y
S1 C6 3 1.7427(18) y
C2 C3 . 1.497(2) y
C2 C6 . 1.334(2) y
C3 O3 . 1.204(2) y
C3 N4 . 1.386(2) y
N4 C4 . 1.451(2) y
N4 C5 . 1.375(2) y
C4 H4A . .9600 ?
C4 H4B . .9600 ?
C4 H4C . .9600 ?
C5 O5 . 1.204(2) y
C5 C6 . 1.498(2) y
C6 S1 3 1.7427(18) ?

loop_
_geom_torsion_atom_site_label_1
_geom_torsion_atom_site_label_2
_geom_torsion_atom_site_label_3
_geom_torsion_atom_site_label_4
_geom_torsion_site_symmetry_1
_geom_torsion_site_symmetry_4
_geom_torsion
C6 S1 C2 C6 3 . -.5(2)
C6 S1 C2 C3 3 . 178.1(2)
C6 C2 C3 O3 . . 176.6(2)
S1 C2 C3 O3 . . -2.2(3)
C6 C2 C3 N4 . . -2.7(2)
S1 C2 C3 N4 . . 178.50(10)
O3 C3 N4 C5 . . -176.7(2)
C2 C3 N4 C5 . . 2.7(2)
O3 C3 N4 C4 . . -3.3(3)
C2 C3 N4 C4 . . 176.1(2)
C3 N4 C5 O5 . . 179.6(2)
C4 N4 C5 O5 . . 6.1(3)
C3 N4 C5 C6 . . -1.7(2)
C4 N4 C5 C6 . . -175.2(2)
C3 C2 C6 C5 . . 1.7(19)
S1 C2 C6 C5 . . -179.70(10)
C3 C2 C6 S1 . 3 -178.10(10)
S1 C2 C6 S1 . 3 .6(3)
O5 C5 C6 C2 . . 178.6(2)
N4 C5 C6 C2 . . -.1(2)
O5 C5 C6 S1 . 3 -1.6(3)
N4 C5 C6 S1 . 3 179.70(10)
